data_7046082
loop_
_publ_author_name
'Fischer, Paul J.'
'Senthil, Shuruthi'
'Stephan, Jeremy T.'
'Swift, McKinley L'
'Storlie, Meghan D.'
'Chan, Emily T.'
'Vollmer, Matthew V.'
'Young, Victor G.'

_publ_section_title
;
 Inductive modulation of tris(phosphinomethyl)phenylborate donation at
 group VI metals via borate phenyl substituent modification.
;
_journal_issue 17
_journal_name_full 'Dalton transactions (Cambridge, England : 2003)'
_journal_page_first 6166
_journal_page_last 6176
_journal_paper_doi 10.1039/c8dt00703a
_journal_volume 47
_journal_year 2018
_chemical_formula_moiety 'C47 H39 B F6 P3 Tl'
_chemical_formula_sum 'C47 H39 B F6 P3 Tl'
_chemical_formula_weight 1025.87
_chemical_name_common 17163z
_space_group_crystal_system monoclinic
_space_group_IT_number 14
_space_group_name_Hall '-P 2yn'
_space_group_name_H-M_alt 'P 1 21/n 1'
_symmetry_space_group_name_Hall '-P 2yn'
_symmetry_space_group_name_H-M 'P 1 21/n 1'
_atom_sites_solution_hydrogens geom
_audit_creation_method SHELXL-2014/6
_audit_update_record
;
2018-02-16 deposited with the CCDC.
2018-04-04 downloaded from the CCDC.
;
_cell_angle_alpha 90
_cell_angle_beta 94.474(2)
_cell_angle_gamma 90
_cell_formula_units_Z 4
_cell_length_a 10.1861(4)
_cell_length_b 15.8699(9)
_cell_length_c 25.4574(11)
_cell_measurement_reflns_used 2965
_cell_measurement_temperature 100(2)
_cell_measurement_theta_max 33.13
_cell_measurement_theta_min 2.56
_cell_volume 4102.7(3)
_computing_cell_refinement 'Bruker SAINT'
_computing_data_collection 'Bruker APEX3'
_computing_data_reduction 'Bruker SAINT'
_computing_molecular_graphics 'Bruker SHELXTL'
_computing_publication_material 'Bruker SHELXTL'
_computing_structure_refinement 'SHELXL-2014/6 (Sheldrick, 2014)'
_computing_structure_solution 'SHELXT-2014/5 (Sheldrick, 2014)'
_diffrn_ambient_temperature 100(2)
_diffrn_measured_fraction_theta_full 0.994
_diffrn_measured_fraction_theta_max 0.983
_diffrn_measurement_device_type 'Bruker VENTURE PHOTON-II'
_diffrn_measurement_method '\f and \w scans'
_diffrn_radiation_type MoK\a
_diffrn_radiation_wavelength 0.71073
_diffrn_reflns_av_R_equivalents 0.0284
_diffrn_reflns_av_unetI/netI 0.0416
_diffrn_reflns_Laue_measured_fraction_full 0.994
_diffrn_reflns_Laue_measured_fraction_max 0.983
_diffrn_reflns_limit_h_max 15
_diffrn_reflns_limit_h_min -15
_diffrn_reflns_limit_k_max 24
_diffrn_reflns_limit_k_min -19
_diffrn_reflns_limit_l_max 26
_diffrn_reflns_limit_l_min -39
_diffrn_reflns_number 37688
_diffrn_reflns_point_group_measured_fraction_full 0.994
_diffrn_reflns_point_group_measured_fraction_max 0.983
_diffrn_reflns_theta_full 25.242
_diffrn_reflns_theta_max 33.185
_diffrn_reflns_theta_min 2.381
_diffrn_source micro-focus
_exptl_absorpt_coefficient_mu 4.115
_exptl_absorpt_correction_T_max 0.1044
_exptl_absorpt_correction_T_min 0.0620
_exptl_absorpt_correction_type multi-scan
_exptl_absorpt_process_details 'SADABS (Sheldrick, 2016)'
_exptl_crystal_colour block
_exptl_crystal_density_diffrn 1.661
_exptl_crystal_description yellow
_exptl_crystal_F_000 2024
_exptl_crystal_size_max 0.180
_exptl_crystal_size_mid 0.110
_exptl_crystal_size_min 0.080
_exptl_transmission_factor_max 0.1044
_exptl_transmission_factor_min 0.0620
_refine_diff_density_max 1.216
_refine_diff_density_min -1.242
_refine_diff_density_rms 0.103
_refine_ls_extinction_method none
_refine_ls_goodness_of_fit_ref 1.019
_refine_ls_hydrogen_treatment constr
_refine_ls_matrix_type full
_refine_ls_number_parameters 523
_refine_ls_number_reflns 15439
_refine_ls_number_restraints 0
_refine_ls_restrained_S_all 1.019
_refine_ls_R_factor_all 0.0448
_refine_ls_R_factor_gt 0.0290
_refine_ls_shift/su_max 0.005
_refine_ls_shift/su_mean 0.000
_refine_ls_structure_factor_coef Fsqd
_refine_ls_weighting_details 'w=1/[\s^2^(Fo^2^)+(0.0220P)^2^+1.3141P] where P=(Fo^2^+2Fc^2^)/3'
_refine_ls_weighting_scheme calc
_refine_ls_wR_factor_gt 0.0566
_refine_ls_wR_factor_ref 0.0609
_reflns_Friedel_coverage 0.000
_reflns_number_gt 12246
_reflns_number_total 15439
_reflns_threshold_expression 'I > 2\s(I)'
_cod_data_source_file c8dt00703a2.cif
_cod_data_source_block 17163z
_cod_depositor_comments 'Adding full bibliography for 7046074--7046090.cif.'
_cod_database_code 7046082
_shelx_space_group_comment
;
The symmetry employed for this shelxl refinement is uniquely defined
by the following loop, which should always be used as a source of
symmetry information in preference to the above space-group names.
They are only intended as comments.
;
_shelx_estimated_absorpt_t_min 0.525
_shelx_estimated_absorpt_t_max 0.734
_shelxl_version_number 2014/6

loop_
_space_group_symop_operation_xyz
'x, y, z'
'-x+1/2, y+1/2, -z+1/2'
'-x, -y, -z'
'x-1/2, -y-1/2, z-1/2'

loop_
_atom_site_label
_atom_site_type_symbol
_atom_site_fract_x
_atom_site_fract_y
_atom_site_fract_z
_atom_site_U_iso_or_equiv
_atom_site_adp_type
_atom_site_occupancy
_atom_site_site_symmetry_order
_atom_site_calc_flag
_atom_site_refinement_flags_posn
_atom_site_refinement_flags_adp
Tl1 Tl 0.76073(2) 0.35731(2) 0.71413(2) 0.02131(2) Uani 1 1 d . .
P1 P 0.73910(5) 0.35448(3) 0.59724(2) 0.01671(9) Uani 1 1 d . .
P2 P 0.47989(5) 0.32922(4) 0.68336(2) 0.01672(10) Uani 1 1 d . .
P3 P 0.74195(5) 0.17800(3) 0.68265(2) 0.01659(9) Uani 1 1 d . .
B1 B 0.5371(2) 0.21642(14) 0.59389(9) 0.0162(4) Uani 1 1 d . .
C1 C 0.87590(19) 0.29805(14) 0.57025(9) 0.0216(4) Uani 1 1 d . .
C2 C 0.9791(2) 0.26830(16) 0.60341(10) 0.0285(5) Uani 1 1 d . .
H2 H 0.9837 0.2823 0.6398 0.034 Uiso 1 1 calc R U
C3 C 1.0773(2) 0.21755(18) 0.58400(12) 0.0389(7) Uani 1 1 d . .
H3 H 1.1466 0.1960 0.6074 0.047 Uiso 1 1 calc R U
C4 C 1.0732(2) 0.19912(17) 0.53138(13) 0.0390(7) Uani 1 1 d . .
H4 H 1.1390 0.1641 0.5184 0.047 Uiso 1 1 calc R U
C5 C 0.9735(2) 0.23121(16) 0.49709(12) 0.0331(6) Uani 1 1 d . .
H5 H 0.9726 0.2199 0.4604 0.040 Uiso 1 1 calc R U
C6 C 0.8752(2) 0.27991(15) 0.51636(10) 0.0260(5) Uani 1 1 d . .
H6 H 0.8064 0.3013 0.4927 0.031 Uiso 1 1 calc R U
C7 C 0.74762(19) 0.45698(13) 0.56499(8) 0.0174(4) Uani 1 1 d . .
C8 C 0.86876(19) 0.49156(14) 0.55375(8) 0.0191(4) Uani 1 1 d . .
H8 H 0.9468 0.4590 0.5596 0.023 Uiso 1 1 calc R U
C9 C 0.8759(2) 0.57274(14) 0.53412(8) 0.0218(4) Uani 1 1 d . .
H9 H 0.9588 0.5952 0.5265 0.026 Uiso 1 1 calc R U
C10 C 0.7634(2) 0.62139(14) 0.52546(9) 0.0236(4) Uani 1 1 d . .
H10 H 0.7687 0.6771 0.5122 0.028 Uiso 1 1 calc R U
C11 C 0.6425(2) 0.58740(14) 0.53649(8) 0.0222(4) Uani 1 1 d . .
H11 H 0.5647 0.6202 0.5305 0.027 Uiso 1 1 calc R U
C12 C 0.63467(19) 0.50667(13) 0.55603(8) 0.0191(4) Uani 1 1 d . .
H12 H 0.5515 0.4845 0.5635 0.023 Uiso 1 1 calc R U
C13 C 0.41759(19) 0.42772(13) 0.65325(8) 0.0179(4) Uani 1 1 d . .
C14 C 0.4681(2) 0.50285(14) 0.67478(8) 0.0234(4) Uani 1 1 d . .
H14 H 0.5324 0.5011 0.7039 0.028 Uiso 1 1 calc R U
C15 C 0.4263(2) 0.58014(15) 0.65438(9) 0.0274(5) Uani 1 1 d . .
H15 H 0.4611 0.6307 0.6698 0.033 Uiso 1 1 calc R U
C16 C 0.3337(2) 0.58378(15) 0.61155(9) 0.0266(5) Uani 1 1 d . .
H16 H 0.3055 0.6367 0.5974 0.032 Uiso 1 1 calc R U
C17 C 0.2825(2) 0.50990(15) 0.58951(9) 0.0242(4) Uani 1 1 d . .
H17 H 0.2192 0.5123 0.5601 0.029 Uiso 1 1 calc R U
C18 C 0.3230(2) 0.43219(14) 0.61017(8) 0.0212(4) Uani 1 1 d . .
H18 H 0.2865 0.3818 0.5950 0.025 Uiso 1 1 calc R U
C19 C 0.3730(2) 0.31692(13) 0.73759(8) 0.0192(4) Uani 1 1 d . .
C20 C 0.2437(2) 0.34610(14) 0.73523(9) 0.0241(4) Uani 1 1 d . .
H20 H 0.2079 0.3747 0.7046 0.029 Uiso 1 1 calc R U
C21 C 0.1663(2) 0.33374(15) 0.77734(10) 0.0279(5) Uani 1 1 d . .
H21 H 0.0784 0.3542 0.7755 0.034 Uiso 1 1 calc R U
C22 C 0.2175(2) 0.29162(15) 0.82191(10) 0.0301(5) Uani 1 1 d . .
H22 H 0.1649 0.2833 0.8507 0.036 Uiso 1 1 calc R U
C23 C 0.3454(3) 0.26155(17) 0.82458(9) 0.0317(5) Uani 1 1 d . .
H23 H 0.3801 0.2318 0.8549 0.038 Uiso 1 1 calc R U
C24 C 0.4230(2) 0.27499(15) 0.78279(9) 0.0256(5) Uani 1 1 d . .
H24 H 0.5113 0.2553 0.7851 0.031 Uiso 1 1 calc R U
C25 C 0.65638(19) 0.12432(13) 0.73375(8) 0.0186(4) Uani 1 1 d . .
C26 C 0.7091(2) 0.13494(15) 0.78584(8) 0.0228(4) Uani 1 1 d . .
H26 H 0.7874 0.1669 0.7926 0.027 Uiso 1 1 calc R U
C27 C 0.6491(2) 0.09969(16) 0.82755(9) 0.0266(5) Uani 1 1 d . .
H27 H 0.6877 0.1060 0.8625 0.032 Uiso 1 1 calc R U
C28 C 0.5323(2) 0.05510(15) 0.81809(9) 0.0262(5) Uani 1 1 d . .
H28 H 0.4894 0.0323 0.8467 0.031 Uiso 1 1 calc R U
C29 C 0.4787(2) 0.04387(15) 0.76696(9) 0.0248(4) Uani 1 1 d . .
H29 H 0.3988 0.0134 0.7605 0.030 Uiso 1 1 calc R U
C30 C 0.5415(2) 0.07720(14) 0.72484(8) 0.0213(4) Uani 1 1 d . .
H30 H 0.5055 0.0677 0.6898 0.026 Uiso 1 1 calc R U
C31 C 0.89643(19) 0.11735(14) 0.68665(8) 0.0191(4) Uani 1 1 d . .
C32 C 1.0095(2) 0.15309(14) 0.71186(9) 0.0228(4) Uani 1 1 d . .
H32 H 1.0049 0.2067 0.7282 0.027 Uiso 1 1 calc R U
C33 C 1.1298(2) 0.11022(17) 0.71317(9) 0.0281(5) Uani 1 1 d . .
H33 H 1.2066 0.1345 0.7306 0.034 Uiso 1 1 calc R U
C34 C 1.1366(2) 0.03287(17) 0.68924(9) 0.0290(5) Uani 1 1 d . .
H34 H 1.2187 0.0046 0.6892 0.035 Uiso 1 1 calc R U
C35 C 1.0243(2) -0.00397(16) 0.66522(9) 0.0290(5) Uani 1 1 d . .
H35 H 1.0292 -0.0581 0.6495 0.035 Uiso 1 1 calc R U
C36 C 0.9043(2) 0.03810(15) 0.66404(9) 0.0245(4) Uani 1 1 d . .
H36 H 0.8274 0.0125 0.6477 0.029 Uiso 1 1 calc R U
C37 C 0.59465(18) 0.30157(13) 0.56563(8) 0.0171(4) Uani 1 1 d . .
H37B H 0.5224 0.3434 0.5619 0.021 Uiso 1 1 calc R U
H37A H 0.6155 0.2856 0.5296 0.021 Uiso 1 1 calc R U
C38 C 0.43191(19) 0.24378(13) 0.63765(8) 0.0177(4) Uani 1 1 d . .
H38B H 0.4141 0.1932 0.6587 0.021 Uiso 1 1 calc R U
H38A H 0.3479 0.2599 0.6180 0.021 Uiso 1 1 calc R U
C39 C 0.65625(19) 0.15233(13) 0.61892(8) 0.0171(4) Uani 1 1 d . .
H39B H 0.7233 0.1484 0.5929 0.021 Uiso 1 1 calc R U
H39A H 0.6175 0.0955 0.6219 0.021 Uiso 1 1 calc R U
C40 C 0.45239(18) 0.16004(12) 0.54854(8) 0.0157(4) Uani 1 1 d . .
C41 C 0.43583(18) 0.18034(13) 0.49487(8) 0.0178(4) Uani 1 1 d . .
H41A H 0.4726 0.2315 0.4833 0.021 Uiso 1 1 calc R U
C42 C 0.3678(2) 0.12878(13) 0.45773(8) 0.0195(4) Uani 1 1 d . .
C43 C 0.31136(19) 0.05416(14) 0.47264(8) 0.0210(4) Uani 1 1 d . .
H43A H 0.2655 0.0186 0.4474 0.025 Uiso 1 1 calc R U
C44 C 0.32400(19) 0.03279(13) 0.52593(8) 0.0191(4) Uani 1 1 d . .
C45 C 0.39183(19) 0.08451(13) 0.56258(8) 0.0182(4) Uani 1 1 d . .
H45A H 0.3977 0.0683 0.5986 0.022 Uiso 1 1 calc R U
C46 C 0.3511(2) 0.15384(16) 0.40083(9) 0.0271(5) Uani 1 1 d . .
F1 F 0.41777(16) 0.22303(10) 0.38972(5) 0.0420(4) Uani 1 1 d . .
F2 F 0.22462(16) 0.16846(13) 0.38464(6) 0.0496(5) Uani 1 1 d . .
F3 F 0.39022(18) 0.09302(11) 0.36881(6) 0.0466(4) Uani 1 1 d . .
C47 C 0.2578(2) -0.04573(15) 0.54295(9) 0.0249(4) Uani 1 1 d . .
F4 F 0.30383(19) -0.07215(12) 0.59040(7) 0.0577(5) Uani 1 1 d . .
F5 F 0.27124(15) -0.11033(10) 0.51009(7) 0.0405(4) Uani 1 1 d . .
F6 F 0.12849(14) -0.03541(11) 0.54548(7) 0.0475(4) Uani 1 1 d . .

loop_
_atom_site_aniso_label
_atom_site_aniso_U_11
_atom_site_aniso_U_22
_atom_site_aniso_U_33
_atom_site_aniso_U_23
_atom_site_aniso_U_13
_atom_site_aniso_U_12
Tl1 0.02397(4) 0.01989(4) 0.01931(4) -0.00078(3) -0.00320(3) -0.00303(3)
P1 0.0180(2) 0.0149(2) 0.0169(2) 0.0021(2) -0.00098(18) -0.00213(18)
P2 0.0201(2) 0.0145(2) 0.0155(2) -0.0009(2) 0.00111(19) -0.00010(18)
P3 0.0185(2) 0.0154(2) 0.0156(2) 0.0009(2) -0.00049(18) -0.00037(18)
B1 0.0195(9) 0.0138(10) 0.0154(9) 0.0003(8) 0.0012(8) -0.0003(7)
C1 0.0176(9) 0.0161(10) 0.0310(11) 0.0045(9) 0.0021(8) -0.0026(7)
C2 0.0194(9) 0.0314(13) 0.0345(12) 0.0138(11) 0.0008(9) -0.0016(8)
C3 0.0177(10) 0.0368(15) 0.0623(19) 0.0227(14) 0.0030(11) 0.0025(9)
C4 0.0274(12) 0.0251(13) 0.067(2) 0.0093(13) 0.0187(13) 0.0022(9)
C5 0.0286(11) 0.0225(12) 0.0499(16) -0.0072(11) 0.0140(11) -0.0045(9)
C6 0.0230(10) 0.0214(11) 0.0336(12) -0.0036(10) 0.0030(9) -0.0010(8)
C7 0.0220(9) 0.0152(9) 0.0147(8) -0.0004(7) 0.0000(7) -0.0022(7)
C8 0.0215(9) 0.0187(10) 0.0174(9) -0.0024(8) 0.0027(7) -0.0016(7)
C9 0.0283(10) 0.0181(10) 0.0198(9) -0.0006(8) 0.0067(8) -0.0051(8)
C10 0.0358(11) 0.0161(10) 0.0192(9) 0.0019(8) 0.0038(9) -0.0043(8)
C11 0.0270(10) 0.0164(10) 0.0227(10) 0.0024(8) -0.0011(8) 0.0013(8)
C12 0.0216(9) 0.0166(10) 0.0189(9) 0.0010(8) -0.0002(7) -0.0019(7)
C13 0.0228(9) 0.0160(9) 0.0151(8) -0.0004(8) 0.0030(7) 0.0009(7)
C14 0.0320(11) 0.0177(10) 0.0196(9) -0.0028(8) -0.0035(8) 0.0010(8)
C15 0.0425(13) 0.0162(11) 0.0228(10) -0.0028(9) -0.0016(9) 0.0011(9)
C16 0.0373(12) 0.0190(11) 0.0230(10) 0.0006(9) -0.0006(9) 0.0073(9)
C17 0.0262(10) 0.0244(12) 0.0213(10) 0.0015(9) -0.0018(8) 0.0053(8)
C18 0.0233(9) 0.0200(10) 0.0200(9) -0.0017(8) 0.0004(8) 0.0007(8)
C19 0.0243(9) 0.0153(10) 0.0181(9) -0.0032(8) 0.0033(8) -0.0013(7)
C20 0.0255(10) 0.0211(12) 0.0259(10) -0.0013(9) 0.0038(8) -0.0011(8)
C21 0.0260(10) 0.0231(11) 0.0360(13) -0.0064(10) 0.0109(10) -0.0026(8)
C22 0.0427(13) 0.0219(12) 0.0280(12) -0.0050(10) 0.0177(10) -0.0078(10)
C23 0.0470(14) 0.0280(13) 0.0209(10) 0.0029(10) 0.0079(10) -0.0002(10)
C24 0.0318(11) 0.0243(12) 0.0210(10) 0.0006(9) 0.0035(9) 0.0030(9)
C25 0.0205(9) 0.0163(10) 0.0186(9) 0.0016(7) -0.0003(7) 0.0014(7)
C26 0.0232(9) 0.0250(12) 0.0198(9) 0.0021(9) -0.0015(8) -0.0015(8)
C27 0.0288(11) 0.0329(13) 0.0176(9) 0.0048(9) -0.0010(8) 0.0008(9)
C28 0.0296(11) 0.0280(13) 0.0212(10) 0.0077(9) 0.0040(9) 0.0001(9)
C29 0.0230(10) 0.0246(12) 0.0264(11) 0.0060(9) 0.0004(8) -0.0027(8)
C30 0.0247(9) 0.0184(10) 0.0203(9) 0.0036(8) -0.0020(8) -0.0010(8)
C31 0.0207(9) 0.0198(10) 0.0168(9) 0.0031(8) 0.0013(7) -0.0001(7)
C32 0.0236(9) 0.0221(11) 0.0220(10) 0.0028(9) -0.0026(8) -0.0006(8)
C33 0.0211(10) 0.0336(13) 0.0287(11) 0.0064(11) -0.0031(9) -0.0003(9)
C34 0.0250(10) 0.0343(14) 0.0278(11) 0.0076(10) 0.0029(9) 0.0107(9)
C35 0.0338(12) 0.0266(13) 0.0266(11) -0.0014(10) 0.0014(9) 0.0096(9)
C36 0.0260(10) 0.0227(11) 0.0242(10) -0.0021(9) -0.0020(8) 0.0015(8)
C37 0.0188(8) 0.0159(9) 0.0162(8) 0.0016(7) -0.0009(7) -0.0019(7)
C38 0.0212(9) 0.0142(9) 0.0180(9) -0.0009(8) 0.0027(7) -0.0002(7)
C39 0.0197(8) 0.0156(10) 0.0159(8) -0.0006(7) 0.0004(7) -0.0002(7)
C40 0.0156(8) 0.0153(9) 0.0164(8) -0.0019(7) 0.0021(7) 0.0016(6)
C41 0.0191(8) 0.0156(10) 0.0184(9) -0.0013(8) 0.0000(7) 0.0005(7)
C42 0.0215(9) 0.0198(11) 0.0169(9) -0.0012(8) -0.0006(7) -0.0014(7)
C43 0.0221(9) 0.0188(10) 0.0219(10) -0.0028(8) 0.0008(8) -0.0019(7)
C44 0.0193(9) 0.0155(10) 0.0227(10) -0.0006(8) 0.0030(8) -0.0021(7)
C45 0.0197(9) 0.0183(10) 0.0165(9) 0.0002(8) 0.0006(7) -0.0007(7)
C46 0.0337(11) 0.0279(13) 0.0189(9) -0.0006(9) -0.0024(9) -0.0059(9)
F1 0.0665(10) 0.0372(10) 0.0212(7) 0.0060(7) -0.0034(7) -0.0234(8)
F2 0.0407(9) 0.0737(14) 0.0321(8) 0.0158(9) -0.0127(7) 0.0006(8)
F3 0.0810(12) 0.0408(10) 0.0187(7) -0.0066(7) 0.0082(7) -0.0031(9)
C47 0.0299(11) 0.0183(11) 0.0267(11) -0.0030(9) 0.0031(9) -0.0068(8)
F4 0.0898(13) 0.0396(10) 0.0400(9) 0.0191(8) -0.0181(9) -0.0343(10)
F5 0.0514(9) 0.0207(8) 0.0518(10) -0.0123(7) 0.0203(8) -0.0126(7)
F6 0.0339(8) 0.0341(9) 0.0779(13) -0.0011(9) 0.0264(8) -0.0085(6)

loop_
_atom_type_symbol
_atom_type_description
_atom_type_scat_dispersion_real
_atom_type_scat_dispersion_imag
_atom_type_scat_source
C C 0.0033 0.0016 'International Tables Vol C Tables 4.2.6.8 and 6.1.1.4'
H H 0.0000 0.0000 'International Tables Vol C Tables 4.2.6.8 and 6.1.1.4'
B B 0.0013 0.0007 'International Tables Vol C Tables 4.2.6.8 and 6.1.1.4'
F F 0.0171 0.0103 'International Tables Vol C Tables 4.2.6.8 and 6.1.1.4'
P P 0.1023 0.0942 'International Tables Vol C Tables 4.2.6.8 and 6.1.1.4'
Tl Tl -2.8358 9.6688 'International Tables Vol C Tables 4.2.6.8 and 6.1.1.4'

loop_
_geom_angle_atom_site_label_1
_geom_angle_atom_site_label_2
_geom_angle_atom_site_label_3
_geom_angle
P2 Tl1 P3 74.988(15)
P2 Tl1 P1 74.687(14)
P3 Tl1 P1 73.476(15)
C37 P1 C7 106.04(9)
C37 P1 C1 102.71(10)
C7 P1 C1 101.66(9)
C37 P1 Tl1 116.31(6)
C7 P1 Tl1 115.77(7)
C1 P1 Tl1 112.58(7)
C38 P2 C13 107.44(10)
C38 P2 C19 104.80(9)
C13 P2 C19 101.48(9)
C38 P2 Tl1 119.22(6)
C13 P2 Tl1 106.26(7)
C19 P2 Tl1 115.96(7)
C39 P3 C25 107.82(9)
C39 P3 C31 106.24(9)
C25 P3 C31 99.77(9)
C39 P3 Tl1 118.12(7)
C25 P3 Tl1 106.22(7)
C31 P3 Tl1 116.81(7)
C40 B1 C37 108.74(16)
C40 B1 C38 106.32(15)
C37 B1 C38 110.22(17)
C40 B1 C39 105.15(16)
C37 B1 C39 112.99(16)
C38 B1 C39 112.98(16)
C2 C1 C6 118.3(2)
C2 C1 P1 120.17(18)
C6 C1 P1 121.40(16)
C1 C2 C3 120.7(2)
C1 C2 H2 119.6
C3 C2 H2 119.6
C4 C3 C2 119.9(2)
C4 C3 H3 120.0
C2 C3 H3 120.0
C3 C4 C5 120.3(2)
C3 C4 H4 119.9
C5 C4 H4 119.9
C4 C5 C6 119.8(3)
C4 C5 H5 120.1
C6 C5 H5 120.1
C5 C6 C1 120.8(2)
C5 C6 H6 119.6
C1 C6 H6 119.6
C12 C7 C8 118.20(19)
C12 C7 P1 120.52(15)
C8 C7 P1 120.94(16)
C9 C8 C7 120.66(19)
C9 C8 H8 119.7
C7 C8 H8 119.7
C10 C9 C8 120.64(19)
C10 C9 H9 119.7
C8 C9 H9 119.7
C9 C10 C11 119.0(2)
C9 C10 H10 120.5
C11 C10 H10 120.5
C12 C11 C10 120.6(2)
C12 C11 H11 119.7
C10 C11 H11 119.7
C11 C12 C7 120.83(19)
C11 C12 H12 119.6
C7 C12 H12 119.6
C14 C13 C18 118.3(2)
C14 C13 P2 117.39(15)
C18 C13 P2 124.33(17)
C15 C14 C13 121.1(2)
C15 C14 H14 119.5
C13 C14 H14 119.5
C14 C15 C16 120.1(2)
C14 C15 H15 119.9
C16 C15 H15 119.9
C17 C16 C15 119.7(2)
C17 C16 H16 120.2
C15 C16 H16 120.2
C16 C17 C18 120.4(2)
C16 C17 H17 119.8
C18 C17 H17 119.8
C17 C18 C13 120.4(2)
C17 C18 H18 119.8
C13 C18 H18 119.8
C24 C19 C20 118.56(19)
C24 C19 P2 118.27(16)
C20 C19 P2 123.16(17)
C19 C20 C21 120.7(2)
C19 C20 H20 119.7
C21 C20 H20 119.7
C22 C21 C20 119.9(2)
C22 C21 H21 120.0
C20 C21 H21 120.0
C23 C22 C21 120.0(2)
C23 C22 H22 120.0
C21 C22 H22 120.0
C22 C23 C24 119.9(2)
C22 C23 H23 120.1
C24 C23 H23 120.1
C23 C24 C19 120.9(2)
C23 C24 H24 119.5
C19 C24 H24 119.5
C30 C25 C26 118.29(19)
C30 C25 P3 125.07(16)
C26 C25 P3 116.59(15)
C27 C26 C25 121.2(2)
C27 C26 H26 119.4
C25 C26 H26 119.4
C26 C27 C28 119.8(2)
C26 C27 H27 120.1
C28 C27 H27 120.1
C29 C28 C27 119.9(2)
C29 C28 H28 120.0
C27 C28 H28 120.0
C28 C29 C30 120.2(2)
C28 C29 H29 119.9
C30 C29 H29 119.9
C25 C30 C29 120.5(2)
C25 C30 H30 119.7
C29 C30 H30 119.7
C36 C31 C32 119.14(19)
C36 C31 P3 121.86(16)
C32 C31 P3 118.98(17)
C31 C32 C33 120.2(2)
C31 C32 H32 119.9
C33 C32 H32 119.9
C34 C33 C32 119.8(2)
C34 C33 H33 120.1
C32 C33 H33 120.1
C33 C34 C35 120.3(2)
C33 C34 H34 119.8
C35 C34 H34 119.8
C34 C35 C36 120.1(2)
C34 C35 H35 120.0
C36 C35 H35 120.0
C31 C36 C35 120.3(2)
C31 C36 H36 119.8
C35 C36 H36 119.8
B1 C37 P1 118.90(14)
B1 C37 H37B 107.6
P1 C37 H37B 107.6
B1 C37 H37A 107.6
P1 C37 H37A 107.6
H37B C37 H37A 107.0
B1 C38 P2 117.77(13)
B1 C38 H38B 107.9
P2 C38 H38B 107.9
B1 C38 H38A 107.9
P2 C38 H38A 107.9
H38B C38 H38A 107.2
B1 C39 P3 119.03(14)
B1 C39 H39B 107.6
P3 C39 H39B 107.6
B1 C39 H39A 107.6
P3 C39 H39A 107.6
H39B C39 H39A 107.0
C41 C40 C45 114.95(18)
C41 C40 B1 125.05(18)
C45 C40 B1 119.99(17)
C42 C41 C40 122.85(19)
C42 C41 H41A 118.6
C40 C41 H41A 118.6
C43 C42 C41 120.8(2)
C43 C42 C46 118.32(19)
C41 C42 C46 120.86(19)
C42 C43 C44 117.82(19)
C42 C43 H43A 121.1
C44 C43 H43A 121.1
C45 C44 C43 120.95(19)
C45 C44 C47 120.69(19)
C43 C44 C47 118.32(19)
C44 C45 C40 122.61(19)
C44 C45 H45A 118.7
C40 C45 H45A 118.7
F1 C46 F2 106.6(2)
F1 C46 F3 106.41(19)
F2 C46 F3 105.14(19)
F1 C46 C42 113.72(18)
F2 C46 C42 112.13(19)
F3 C46 C42 112.3(2)
F4 C47 F6 106.0(2)
F4 C47 F5 106.3(2)
F6 C47 F5 105.93(18)
F4 C47 C44 112.98(18)
F6 C47 C44 112.4(2)
F5 C47 C44 112.74(18)

loop_
_geom_bond_atom_site_label_1
_geom_bond_atom_site_label_2
_geom_bond_distance
Tl1 P2 2.9405(5)
Tl1 P3 2.9585(6)
Tl1 P1 2.9669(5)
P1 C37 1.826(2)
P1 C7 1.827(2)
P1 C1 1.834(2)
P2 C38 1.828(2)
P2 C13 1.832(2)
P2 C19 1.834(2)
P3 C39 1.827(2)
P3 C25 1.832(2)
P3 C31 1.841(2)
B1 C40 1.650(3)
B1 C37 1.659(3)
B1 C38 1.663(3)
B1 C39 1.671(3)
C1 C2 1.379(3)
C1 C6 1.401(3)
C2 C3 1.404(3)
C2 H2 0.9500
C3 C4 1.368(4)
C3 H3 0.9500
C4 C5 1.383(4)
C4 H4 0.9500
C5 C6 1.385(3)
C5 H5 0.9500
C6 H6 0.9500
C7 C12 1.399(3)
C7 C8 1.400(3)
C8 C9 1.386(3)
C8 H8 0.9500
C9 C10 1.385(3)
C9 H9 0.9500
C10 C11 1.393(3)
C10 H10 0.9500
C11 C12 1.379(3)
C11 H11 0.9500
C12 H12 0.9500
C13 C14 1.394(3)
C13 C18 1.404(3)
C14 C15 1.386(3)
C14 H14 0.9500
C15 C16 1.386(3)
C15 H15 0.9500
C16 C17 1.384(3)
C16 H16 0.9500
C17 C18 1.391(3)
C17 H17 0.9500
C18 H18 0.9500
C19 C24 1.391(3)
C19 C20 1.393(3)
C20 C21 1.393(3)
C20 H20 0.9500
C21 C22 1.384(4)
C21 H21 0.9500
C22 C23 1.383(4)
C22 H22 0.9500
C23 C24 1.390(3)
C23 H23 0.9500
C24 H24 0.9500
C25 C30 1.393(3)
C25 C26 1.402(3)
C26 C27 1.384(3)
C26 H26 0.9500
C27 C28 1.389(3)
C27 H27 0.9500
C28 C29 1.383(3)
C28 H28 0.9500
C29 C30 1.395(3)
C29 H29 0.9500
C30 H30 0.9500
C31 C36 1.388(3)
C31 C32 1.394(3)
C32 C33 1.400(3)
C32 H32 0.9500
C33 C34 1.375(4)
C33 H33 0.9500
C34 C35 1.383(3)
C34 H34 0.9500
C35 C36 1.391(3)
C35 H35 0.9500
C36 H36 0.9500
C37 H37B 0.9900
C37 H37A 0.9900
C38 H38B 0.9900
C38 H38A 0.9900
C39 H39B 0.9900
C39 H39A 0.9900
C40 C41 1.401(3)
C40 C45 1.407(3)
C41 C42 1.393(3)
C41 H41A 0.9500
C42 C43 1.382(3)
C42 C46 1.499(3)
C43 C44 1.395(3)
C43 H43A 0.9500
C44 C45 1.386(3)
C44 C47 1.497(3)
C45 H45A 0.9500
C46 F1 1.333(3)
C46 F2 1.342(3)
C46 F3 1.344(3)
C47 F4 1.329(3)
C47 F6 1.334(3)
C47 F5 1.337(3)

loop_
_geom_torsion_atom_site_label_1
_geom_torsion_atom_site_label_2
_geom_torsion_atom_site_label_3
_geom_torsion_atom_site_label_4
_geom_torsion
C37 P1 C1 C2 -130.83(18)
C7 P1 C1 C2 119.56(18)
Tl1 P1 C1 C2 -5.0(2)
C37 P1 C1 C6 45.6(2)
C7 P1 C1 C6 -64.05(19)
Tl1 P1 C1 C6 171.43(16)
C6 C1 C2 C3 -3.2(3)
P1 C1 C2 C3 173.33(18)
C1 C2 C3 C4 1.8(4)
C2 C3 C4 C5 0.9(4)
C3 C4 C5 C6 -2.1(4)
C4 C5 C6 C1 0.7(4)
C2 C1 C6 C5 1.9(3)
P1 C1 C6 C5 -174.54(18)
C37 P1 C7 C12 45.79(19)
C1 P1 C7 C12 152.83(17)
Tl1 P1 C7 C12 -84.82(17)
C37 P1 C7 C8 -141.04(16)
C1 P1 C7 C8 -34.00(18)
Tl1 P1 C7 C8 88.35(16)
C12 C7 C8 C9 -0.2(3)
P1 C7 C8 C9 -173.53(16)
C7 C8 C9 C10 0.3(3)
C8 C9 C10 C11 -0.3(3)
C9 C10 C11 C12 0.4(3)
C10 C11 C12 C7 -0.3(3)
C8 C7 C12 C11 0.2(3)
P1 C7 C12 C11 173.57(16)
C38 P2 C13 C14 -165.17(16)
C19 P2 C13 C14 85.14(17)
Tl1 P2 C13 C14 -36.51(17)
C38 P2 C13 C18 14.74(19)
C19 P2 C13 C18 -94.96(18)
Tl1 P2 C13 C18 143.40(16)
C18 C13 C14 C15 0.1(3)
P2 C13 C14 C15 -179.96(17)
C13 C14 C15 C16 -0.7(3)
C14 C15 C16 C17 0.5(3)
C15 C16 C17 C18 0.2(3)
C16 C17 C18 C13 -0.8(3)
C14 C13 C18 C17 0.6(3)
P2 C13 C18 C17 -179.32(16)
C38 P2 C19 C24 97.64(19)
C13 P2 C19 C24 -150.64(18)
Tl1 P2 C19 C24 -36.0(2)
C38 P2 C19 C20 -81.1(2)
C13 P2 C19 C20 30.6(2)
Tl1 P2 C19 C20 145.28(16)
C24 C19 C20 C21 0.2(3)
P2 C19 C20 C21 178.93(17)
C19 C20 C21 C22 -0.4(4)
C20 C21 C22 C23 -0.2(4)
C21 C22 C23 C24 1.1(4)
C22 C23 C24 C19 -1.3(4)
C20 C19 C24 C23 0.7(3)
P2 C19 C24 C23 -178.10(19)
C39 P3 C25 C30 -3.8(2)
C31 P3 C25 C30 -114.53(19)
Tl1 P3 C25 C30 123.69(18)
C39 P3 C25 C26 178.83(16)
C31 P3 C25 C26 68.14(18)
Tl1 P3 C25 C26 -53.65(17)
C30 C25 C26 C27 0.0(3)
P3 C25 C26 C27 177.56(18)
C25 C26 C27 C28 -2.0(4)
C26 C27 C28 C29 2.0(4)
C27 C28 C29 C30 0.0(4)
C26 C25 C30 C29 2.0(3)
P3 C25 C30 C29 -175.30(17)
C28 C29 C30 C25 -2.0(3)
C39 P3 C31 C36 -33.7(2)
C25 P3 C31 C36 78.27(19)
Tl1 P3 C31 C36 -167.86(15)
C39 P3 C31 C32 144.53(17)
C25 P3 C31 C32 -103.54(18)
Tl1 P3 C31 C32 10.32(19)
C36 C31 C32 C33 1.5(3)
P3 C31 C32 C33 -176.77(17)
C31 C32 C33 C34 0.4(3)
C32 C33 C34 C35 -1.9(4)
C33 C34 C35 C36 1.6(4)
C32 C31 C36 C35 -1.8(3)
P3 C31 C36 C35 176.35(18)
C34 C35 C36 C31 0.3(4)
C40 B1 C37 P1 -156.81(13)
C38 B1 C37 P1 87.00(18)
C39 B1 C37 P1 -40.5(2)
C7 P1 C37 B1 -166.21(15)
C1 P1 C37 B1 87.50(16)
Tl1 P1 C37 B1 -35.90(17)
C40 B1 C38 P2 -163.87(13)
C37 B1 C38 P2 -46.2(2)
C39 B1 C38 P2 81.3(2)
C13 P2 C38 B1 91.58(16)
C19 P2 C38 B1 -161.03(15)
Tl1 P2 C38 B1 -29.23(18)
C40 B1 C39 P3 -162.03(13)
C37 B1 C39 P3 79.51(19)
C38 B1 C39 P3 -46.5(2)
C25 P3 C39 B1 92.33(16)
C31 P3 C39 B1 -161.46(14)
Tl1 P3 C39 B1 -27.96(17)
C37 B1 C40 C41 1.7(3)
C38 B1 C40 C41 120.4(2)
C39 B1 C40 C41 -119.6(2)
C37 B1 C40 C45 -179.39(17)
C38 B1 C40 C45 -60.7(2)
C39 B1 C40 C45 59.3(2)
C45 C40 C41 C42 -1.7(3)
B1 C40 C41 C42 177.28(18)
C40 C41 C42 C43 0.6(3)
C40 C41 C42 C46 179.13(19)
C41 C42 C43 C44 0.5(3)
C46 C42 C43 C44 -178.02(19)
C42 C43 C44 C45 -0.5(3)
C42 C43 C44 C47 177.07(19)
C43 C44 C45 C40 -0.7(3)
C47 C44 C45 C40 -178.19(19)
C41 C40 C45 C44 1.7(3)
B1 C40 C45 C44 -177.30(18)
C43 C42 C46 F1 -174.9(2)
C41 C42 C46 F1 6.6(3)
C43 C42 C46 F2 64.1(3)
C41 C42 C46 F2 -114.4(2)
C43 C42 C46 F3 -54.0(3)
C41 C42 C46 F3 127.5(2)
C45 C44 C47 F4 -19.5(3)
C43 C44 C47 F4 163.0(2)
C45 C44 C47 F6 100.3(2)
C43 C44 C47 F6 -77.2(3)
C45 C44 C47 F5 -140.0(2)
C43 C44 C47 F5 42.4(3)
